data_1529846
loop_
_publ_author_name
'Luo, Ming'
'Zhang, Xing-Hong'
'Darensbourg, Donald J.'

_publ_section_title
;
 An Investigation of the Pathways for Oxygen/Sulfur Scramblings during the
 Copolymerization of Carbon Disulfide and Oxetane
;
_journal_issue 16
_journal_name_full Macromolecules
_journal_page_first 5526
_journal_paper_doi 10.1021/acs.macromol.5b01251
_journal_volume 48
_journal_year 2015
_chemical_formula_sum 'C4 H6 S3'
_chemical_formula_weight 150.27
_chemical_name_systematic
; 
 ? 
;
_space_group_IT_number 14
_symmetry_cell_setting monoclinic
_symmetry_space_group_name_Hall '-P 2yn'
_symmetry_space_group_name_H-M 'P 1 21/n 1'
_atom_sites_solution_hydrogens geom
_atom_sites_solution_primary direct
_atom_sites_solution_secondary difmap
_audit_creation_method SHELXL-97
_cell_angle_alpha 90.00
_cell_angle_beta 90.678(9)
_cell_angle_gamma 90.00
_cell_formula_units_Z 4
_cell_length_a 5.965(4)
_cell_length_b 10.206(8)
_cell_length_c 10.513(8)
_cell_measurement_reflns_used 1385
_cell_measurement_temperature 150(2)
_cell_measurement_theta_max 24.61
_cell_measurement_theta_min 2.78
_cell_volume 640.0(8)
_computing_cell_refinement 'Bruker SMART'
_computing_data_collection 'Bruker SMART'
_computing_data_reduction 'Bruker SAINT'
_computing_molecular_graphics 'Bruker SHELXTL'
_computing_publication_material 'Bruker SHELXTL'
_computing_structure_refinement 'SHELXL-97 (Sheldrick, 1997)'
_computing_structure_solution 'SHELXS-97 (Sheldrick, 1990)'
_diffrn_ambient_temperature 150(2)
_diffrn_measured_fraction_theta_full 0.993
_diffrn_measured_fraction_theta_max 0.993
_diffrn_measurement_device_type 'CCD area detector'
_diffrn_measurement_method 'phi and omega scans'
_diffrn_radiation_monochromator graphite
_diffrn_radiation_source 'normal-focus sealed tube'
_diffrn_radiation_type MoK\a
_diffrn_radiation_wavelength 0.71073
_diffrn_reflns_av_R_equivalents 0.0642
_diffrn_reflns_av_sigmaI/netI 0.0510
_diffrn_reflns_limit_h_max 7
_diffrn_reflns_limit_h_min -7
_diffrn_reflns_limit_k_max 13
_diffrn_reflns_limit_k_min -13
_diffrn_reflns_limit_l_max 13
_diffrn_reflns_limit_l_min -13
_diffrn_reflns_number 7705
_diffrn_reflns_theta_full 28.49
_diffrn_reflns_theta_max 28.49
_diffrn_reflns_theta_min 2.78
_exptl_absorpt_coefficient_mu 1.029
_exptl_absorpt_correction_T_max 0.9797
_exptl_absorpt_correction_T_min 0.8865
_exptl_absorpt_correction_type multi-scan
_exptl_absorpt_process_details sadabs
_exptl_crystal_colour yellow
_exptl_crystal_density_diffrn 1.560
_exptl_crystal_density_method 'not measured'
_exptl_crystal_description block
_exptl_crystal_F_000 312
_exptl_crystal_size_max 0.12
_exptl_crystal_size_mid 0.06
_exptl_crystal_size_min 0.02
_refine_diff_density_max 0.350
_refine_diff_density_min -0.382
_refine_diff_density_rms 0.079
_refine_ls_extinction_method none
_refine_ls_goodness_of_fit_ref 1.050
_refine_ls_hydrogen_treatment mixed
_refine_ls_matrix_type full
_refine_ls_number_parameters 64
_refine_ls_number_reflns 1600
_refine_ls_number_restraints 0
_refine_ls_restrained_S_all 1.050
_refine_ls_R_factor_all 0.0506
_refine_ls_R_factor_gt 0.0370
_refine_ls_shift/su_max 0.001
_refine_ls_shift/su_mean 0.000
_refine_ls_structure_factor_coef Fsqd
_refine_ls_weighting_details 'calc w=1/[\s^2^(Fo^2^)+(0.0313P)^2^+0.0000P] where P=(Fo^2^+2Fc^2^)/3'
_refine_ls_weighting_scheme calc
_refine_ls_wR_factor_gt 0.0772
_refine_ls_wR_factor_ref 0.0820
_reflns_number_gt 1234
_reflns_number_total 1600
_reflns_threshold_expression >2sigma(I)
_cod_data_source_file ma5b01251_si_002.cif
_cod_data_source_block mono
_cod_depositor_comments
;
The following automatic conversions were performed:

'_symmetry_cell_setting' value 'Monoclinic' changed to 'monoclinic'
according to
/usr/data/users/saulius/crontab/automatic-downloads/current/ACS/lib/dictionaries/cif_core.dic
dictionary named 'cif_core.dic' version 2.4.2 from 2011-04-26.

Automatic conversion script
Id: cif_fix_values 3271 2015-04-21 07:52:19Z andrius 
;
_cod_original_sg_symbol_H-M P2(1)/n
_cod_database_code 1529846

loop_
_symmetry_equiv_pos_as_xyz
'x, y, z'
'-x+1/2, y+1/2, -z+1/2'
'-x, -y, -z'
'x-1/2, -y-1/2, z-1/2'

loop_
_atom_site_label
_atom_site_type_symbol
_atom_site_fract_x
_atom_site_fract_y
_atom_site_fract_z
_atom_site_U_iso_or_equiv
_atom_site_adp_type
_atom_site_occupancy
_atom_site_symmetry_multiplicity
_atom_site_calc_flag
_atom_site_refinement_flags
S1 S 1.02713(11) 0.68462(6) 0.00171(6) 0.03119(18) Uani 1 1 d .
S2 S 1.14639(9) 0.82224(6) 0.23081(5) 0.02530(16) Uani 1 1 d .
S3 S 0.73331(9) 0.89653(6) 0.07019(5) 0.02729(17) Uani 1 1 d .
C3 C 0.9222(4) 1.0612(2) 0.2560(2) 0.0295(5) Uani 1 1 d .
H3A H 1.0209 1.0922 0.1899 0.035 Uiso 1 1 calc R
H3B H 0.8931 1.1339 0.3129 0.035 Uiso 1 1 calc R
C2 C 1.0383(4) 0.9532(2) 0.3295(2) 0.0275(5) Uani 1 1 d .
H2A H 0.9333 0.9162 0.3895 0.033 Uiso 1 1 calc R
H2B H 1.1615 0.9909 0.3782 0.033 Uiso 1 1 calc R
C4 C 0.7033(4) 1.0168(2) 0.1959(2) 0.0333(6) Uani 1 1 d .
H4A H 0.6263 1.0929 0.1615 0.040 Uiso 1 1 calc R
H4B H 0.6097 0.9800 0.2617 0.040 Uiso 1 1 calc R
C1 C 0.9673(4) 0.8040(2) 0.1031(2) 0.0204(5) Uani 1 1 d .

loop_
_atom_site_aniso_label
_atom_site_aniso_U_11
_atom_site_aniso_U_22
_atom_site_aniso_U_33
_atom_site_aniso_U_23
_atom_site_aniso_U_13
_atom_site_aniso_U_12
S1 0.0387(4) 0.0282(3) 0.0266(3) -0.0085(2) -0.0061(3) 0.0082(3)
S2 0.0238(3) 0.0261(3) 0.0259(3) -0.0042(2) -0.0076(2) 0.0033(2)
S3 0.0249(3) 0.0285(3) 0.0282(3) -0.0031(3) -0.0081(2) 0.0060(2)
C3 0.0300(13) 0.0241(12) 0.0343(14) -0.0085(11) 0.0020(10) 0.0004(10)
C2 0.0253(12) 0.0339(13) 0.0233(12) -0.0068(10) -0.0011(9) -0.0043(10)
C4 0.0291(13) 0.0308(14) 0.0399(15) -0.0084(11) -0.0031(11) 0.0103(11)
C1 0.0227(11) 0.0191(11) 0.0194(11) 0.0029(9) 0.0000(9) -0.0017(9)

loop_
_atom_type_symbol
_atom_type_description
_atom_type_scat_dispersion_real
_atom_type_scat_dispersion_imag
_atom_type_scat_source
C C 0.0033 0.0016 'International Tables Vol C Tables 4.2.6.8 and 6.1.1.4'
H H 0.0000 0.0000 'International Tables Vol C Tables 4.2.6.8 and 6.1.1.4'
S S 0.1246 0.1234 'International Tables Vol C Tables 4.2.6.8 and 6.1.1.4'

loop_
_geom_angle_atom_site_label_1
_geom_angle_atom_site_label_2
_geom_angle_atom_site_label_3
_geom_angle
C1 S2 C2 107.75(11)
C1 S3 C4 108.18(11)
C2 C3 C4 112.6(2)
C2 C3 H3A 109.1
C4 C3 H3A 109.1
C2 C3 H3B 109.1
C4 C3 H3B 109.1
H3A C3 H3B 107.8
C3 C2 S2 114.12(16)
C3 C2 H2A 108.7
S2 C2 H2A 108.7
C3 C2 H2B 108.7
S2 C2 H2B 108.7
H2A C2 H2B 107.6
C3 C4 S3 114.49(16)
C3 C4 H4A 108.6
S3 C4 H4A 108.6
C3 C4 H4B 108.6
S3 C4 H4B 108.6
H4A C4 H4B 107.6
S1 C1 S2 116.43(13)
S1 C1 S3 117.03(13)
S2 C1 S3 126.54(13)

loop_
_geom_bond_atom_site_label_1
_geom_bond_atom_site_label_2
_geom_bond_distance
S1 C1 1.661(2)
S2 C1 1.716(2)
S2 C2 1.815(2)
S3 C1 1.717(2)
S3 C4 1.815(3)
C3 C2 1.510(3)
C3 C4 1.513(3)
C3 H3A 0.9700
C3 H3B 0.9700
C2 H2A 0.9700
C2 H2B 0.9700
C4 H4A 0.9700
C4 H4B 0.9700

loop_
_geom_torsion_atom_site_label_1
_geom_torsion_atom_site_label_2
_geom_torsion_atom_site_label_3
_geom_torsion_atom_site_label_4
_geom_torsion
C4 C3 C2 S2 68.8(2)
C1 S2 C2 C3 -33.63(19)
C2 C3 C4 S3 -67.0(3)
C1 S3 C4 C3 30.6(2)
C2 S2 C1 S1 -177.62(12)
C2 S2 C1 S3 2.34(18)
C4 S3 C1 S1 178.98(13)
C4 S3 C1 S2 -0.98(19)
